data_4003050
loop_
_publ_author_name
'Drozhzhin, Oleg A.'
'Tertov, Ilya V.'
'Alekseeva, Anastasia M.'
'Aksyonov, Dmitry A.'
'Stevenson, Keith J.'
'Abakumov, Artem M.'
'Antipov, Evgeny V.'

_publ_section_title
;
 \b-NaVP2O7 as a Superior Electrode Material for Na-Ion Batteries
;
_journal_issue 18
_journal_name_full 'Chemistry of Materials'
_journal_page_first 7463
_journal_paper_doi 10.1021/acs.chemmater.9b02124
_journal_volume 31
_journal_year 2019
_chemical_formula_sum 'O7 P2 V'
_chemical_formula_weight 224.9
_space_group_IT_number 2
_space_group_name_Hall '-P 1'
_space_group_name_H-M_alt 'P -1'
_symmetry_cell_setting triclinic
_symmetry_Int_Tables_number 2
_symmetry_space_group_name_Hall '-P 1'
_symmetry_space_group_name_H-M 'P -1'
_cell_angle_alpha 105.28(4)
_cell_angle_beta 103.21(5)
_cell_angle_gamma 96.37(5)
_cell_formula_units_Z 2
_cell_length_a 7.819(3)
_cell_length_b 6.147(3)
_cell_length_c 6.133(2)
_cell_measurement_temperature 293
_cell_volume 272.2(2)
_diffrn_ambient_temperature 293
_diffrn_measurement_device_type 'Huber G670'
_diffrn_radiation_probe x-ray
_diffrn_radiation_type CuKa1
_diffrn_radiation_wavelength 1.5406
_exptl_absorpt_coefficient_mu 21.138
_exptl_crystal_density_diffrn 2.7437
_exptl_crystal_F_000 218
_pd_instr_location ' ?'
_pd_meas_2theta_range_max 100.287
_pd_meas_2theta_range_min 7.008
_pd_meas_number_of_points 4665
_pd_proc_2theta_range_max 100.287
_pd_proc_2theta_range_min 7.008
_pd_proc_ls_background_function '18 Chebyshev polynoms'
_pd_proc_ls_pref_orient_corr none
_pd_proc_ls_profile_function Pseudo-Voigt
_pd_proc_ls_prof_R_factor 0.0298
_pd_proc_ls_prof_wR_expected 0.0033
_pd_proc_ls_prof_wR_factor 0.0413
_refine_diff_density_max 0.74
_refine_diff_density_min -0.67
_refine_ls_goodness_of_fit_all 12.51
_refine_ls_number_constraints 31
_refine_ls_number_parameters 44
_refine_ls_number_restraints 0
_refine_ls_R_factor_all 0.0520
_refine_ls_R_factor_gt 0.0520
_refine_ls_shift/su_max 0.0542
_refine_ls_shift/su_mean 0.0138
_refine_ls_weighting_scheme sigma
_refine_ls_wR_factor_all 0.0763
_refine_ls_wR_factor_gt 0.0763
_cod_data_source_file cm9b02124_si_003.cif
_cod_data_source_block I
_cod_depositor_comments
;
The following automatic conversions were performed:

'_diffrn_radiation_probe' value 'X-ray' changed to 'x-ray' according
to
/home/data/users/saulius/crontab/automatic-downloads/current/ACS/lib/dictionaries/cif_core.dic
dictionary named 'cif_core.dic' version 2.4.2 from 2011-04-26.

Automatic conversion script
Id: cif_fix_values 4973 2017-02-22 13:04:09Z antanas 
;
_cod_original_formula_sum 'V P2 O7'
_cod_database_code 4003050

loop_
_space_group_symop_id
_space_group_symop_operation_xyz
1 x,y,z
2 -x,-y,-z

loop_
_atom_site_label
_atom_site_type_symbol
_atom_site_fract_x
_atom_site_fract_y
_atom_site_fract_z
_atom_site_adp_type
_atom_site_U_iso_or_equiv
_atom_site_site_symmetry_multiplicity
_atom_site_occupancy
_atom_site_calc_flag
V V 0.274(3) 0.304(5) 0.624(5) Uiso 0.001(8) 2 1 d
P1z P 0.289(4) 0.451(5) 0.188(5) Uiso 0.0305 2 1 d
O1z O 0.46(4) 0.62(4) 0.223(12) Uiso 0.0305 2 1 d
O2z O 0.33(4) 0.27(3) 0.313(10) Uiso 0.0305 2 1 d
O3z O 0.208(13) 0.333(12) -0.080(6) Uiso 0.0305 2 1 d
P1t P 0.163(4) 0.752(4) 0.513(5) Uiso 0.0305 2 1 d
O1t O -0.033(5) 0.756(10) 0.514(11) Uiso 0.0305 2 1 d
O2t O 0.247(8) 0.627(9) 0.680(9) Uiso 0.0305 2 1 d
O3t O 0.265(9) 1.003(9) 0.589(13) Uiso 0.0305 2 1 d
O4t O 0.172(10) 0.635(12) 0.261(8) Uiso 0.0305 2 1 d

loop_
_atom_type_symbol
_atom_type_scat_dispersion_real
_atom_type_scat_dispersion_imag
_atom_type_scat_source
O 0.0114 0.0062 'International Tables Vol C tables 4.2.6.8 and 6.1.1.1'
P 0.1041 0.0961 'International Tables Vol C tables 4.2.6.8 and 6.1.1.1'
V 0.3038 0.5367 'International Tables Vol C tables 4.2.6.8 and 6.1.1.1'

loop_
_geom_angle_atom_site_label_1
_geom_angle_atom_site_label_2
_geom_angle_atom_site_label_3
_geom_angle_site_symmetry_3
_geom_angle
O2z V O3z 1_556 177(8)
O2z V O2t . 95(6)

loop_
_geom_bond_atom_site_label_1
_geom_bond_atom_site_label_2
_geom_bond_site_symmetry_2
_geom_bond_distance
V O1za 2_666 2.01(5)
V O2za . 2.01(3)
V O3za 1_556 1.970(11)
V O1ta 2_566 1.832(7)
V O2ta . 1.967(11)
V O3ta 1_545 1.795(10)
P1za O1za . 1.53(5)
P1za O2za . 1.51(3)
P1za O3za . 1.558(8)
P1za P1ta . 2.781(8)
P1za O4ta . 1.571(14)
O1za O1za 2_665 2.96(4)
O1za O2za . 2.50(6)
O1za O2za 2_666 2.80(3)
O1za O3za . 2.51(4)
O1za O3za 2_665 2.92(5)
O1za O2ta 2_666 2.89(5)
O1za O3ta 2_676 2.78(4)
O1za O4ta . 2.35(6)
O2za O3za . 2.52(2)
O2za O1ta 2_566 2.76(5)
O2za O2ta . 2.93(3)
O2za O3ta 1_545 2.74(3)
O2za O4ta . 2.71(4)
O3za O1ta 2_565 2.581(12)
O3za O2ta 1_554 2.651(16)
O3za O3ta 1_544 2.619(16)
O3za O4ta . 2.496(14)
O3za O4ta 2_565 2.97(2)
P1ta O1ta . 1.531(9)
P1ta O2ta . 1.513(11)
P1ta O3ta . 1.557(10)
P1ta O4ta . 1.547(10)
O1ta O2ta . 2.498(13)
O1ta O2ta 2_566 2.550(12)
O1ta O3ta . 2.507(13)
O1ta O3ta 2_576 2.538(15)
O1ta O4ta . 2.511(15)
O2ta O3ta . 2.516(15)
O2ta O4ta . 2.519(13)
O3ta O4ta . 2.507(13)
